data_7118997
loop_
_publ_author_name
'Liguo Ji'
'Zaiwen Yang'
'Yanxia Zhao'
'Meng Sun'
'Liping Cao'
'Xiao-Juan Yang'
'Yao-Yu Wang'
'Biao Wu'

_publ_section_title
;
 Sandwich phosphate complexes of macrocyclic tris(urea) ligands and their
 rotation around the anion
;
_journal_name_full Chem.Commun.
_journal_page_first 7310
_journal_volume 52
_journal_year 2016
_chemical_formula_sum 'C51 H68 I2 N10 O10'
_chemical_formula_weight 1234.95
_chemical_name_systematic
; 
 ? 
;
_space_group_IT_number 2
_symmetry_cell_setting triclinic
_symmetry_space_group_name_Hall '-P 1'
_symmetry_space_group_name_H-M 'P -1'
_atom_sites_solution_hydrogens geom
_atom_sites_solution_primary direct
_atom_sites_solution_secondary difmap
_audit_creation_method SHELXL-97
_audit_update_record
;
2016-02-26 deposited with the CCDC.
2016-04-27 downloaded from the CCDC.
;
_cell_angle_alpha 71.072(2)
_cell_angle_beta 78.8600(10)
_cell_angle_gamma 70.582(2)
_cell_formula_units_Z 2
_cell_length_a 12.2750(16)
_cell_length_b 13.0629(17)
_cell_length_c 19.863(3)
_cell_measurement_temperature 173(2)
_cell_volume 2828.3(7)
_computing_cell_refinement 'Bruker SMART'
_computing_data_collection 'Bruker SMART APEX II'
_computing_data_reduction 'Bruker SAINT'
_computing_molecular_graphics SHELXTL
_computing_publication_material SHELXTL
_computing_structure_refinement 'SHELXL-97 (Sheldrick, 2008)'
_computing_structure_solution 'SHELXS-97 (Sheldrick, 2008)'
_diffrn_ambient_temperature 173(2)
_diffrn_measured_fraction_theta_full 0.968
_diffrn_measured_fraction_theta_max 0.968
_diffrn_measurement_device_type 'Bruker APEX II area detector'
_diffrn_measurement_method '\w scan'
_diffrn_radiation_monochromator graphite
_diffrn_radiation_source 'fine-focus sealed tube'
_diffrn_radiation_type MoK\a
_diffrn_radiation_wavelength 0.71073
_diffrn_reflns_av_R_equivalents 0.0236
_diffrn_reflns_av_sigmaI/netI 0.0382
_diffrn_reflns_limit_h_max 14
_diffrn_reflns_limit_h_min -14
_diffrn_reflns_limit_k_max 15
_diffrn_reflns_limit_k_min -11
_diffrn_reflns_limit_l_max 23
_diffrn_reflns_limit_l_min -23
_diffrn_reflns_number 17824
_diffrn_reflns_theta_full 25.00
_diffrn_reflns_theta_max 25.00
_diffrn_reflns_theta_min 1.09
_exptl_absorpt_coefficient_mu 1.175
_exptl_absorpt_correction_T_max 0.7990
_exptl_absorpt_correction_T_min 0.7578
_exptl_absorpt_correction_type multi-scan
_exptl_crystal_colour light-yellow
_exptl_crystal_density_diffrn 1.450
_exptl_crystal_density_method 'not measured'
_exptl_crystal_description block
_exptl_crystal_F_000 1260
_exptl_crystal_size_max 0.25
_exptl_crystal_size_mid 0.25
_exptl_crystal_size_min 0.20
_refine_diff_density_max 3.243
_refine_diff_density_min -4.472
_refine_diff_density_rms 0.161
_refine_ls_extinction_method none
_refine_ls_goodness_of_fit_ref 1.156
_refine_ls_hydrogen_treatment constr
_refine_ls_matrix_type full
_refine_ls_number_parameters 650
_refine_ls_number_reflns 9664
_refine_ls_number_restraints 24
_refine_ls_restrained_S_all 1.155
_refine_ls_R_factor_all 0.0772
_refine_ls_R_factor_gt 0.0685
_refine_ls_shift/su_max 0.002
_refine_ls_shift/su_mean 0.000
_refine_ls_structure_factor_coef Fsqd
_refine_ls_weighting_details 'calc w=1/[\s^2^(Fo^2^)+(0.0200P)^2^+30.5449P] where P=(Fo^2^+2Fc^2^)/3'
_refine_ls_weighting_scheme calc
_refine_ls_wR_factor_gt 0.1542
_refine_ls_wR_factor_ref 0.1585
_reflns_number_gt 8358
_reflns_number_total 9664
_reflns_threshold_expression >2sigma(I)
_cod_data_source_file c6cc03144g2.cif
_cod_data_source_block 08
_cod_depositor_comments
;
The following automatic conversions were performed:

'_refine_ls_hydrogen_treatment' value 'CONSTR' changed to 'constr'
according to the built-in table from CIF Core dictionary named
'cif_core.dic' version 2.4.1 from 2010-06-29.

Automatic conversion script
Id: cif_fix_values 4609 2016-04-01 06:22:49Z antanas 
;
_cod_original_cell_volume 2828.3(6)
_cod_original_sg_symbol_H-M 'P-1   '
_cod_database_code 7118997

loop_
_symmetry_equiv_pos_as_xyz
'x, y, z'
'-x, -y, -z'

loop_
_atom_site_label
_atom_site_type_symbol
_atom_site_fract_x
_atom_site_fract_y
_atom_site_fract_z
_atom_site_U_iso_or_equiv
_atom_site_adp_type
_atom_site_occupancy
_atom_site_symmetry_multiplicity
_atom_site_calc_flag
_atom_site_refinement_flags
_atom_site_disorder_assembly
_atom_site_disorder_group
I1 I 0.54341(4) 0.52434(4) 0.35604(2) 0.02440(13) Uani 1 1 d . . .
I2 I 0.05230(5) 0.51295(6) 0.69725(3) 0.0529(2) Uani 1 1 d . . .
C1 C 0.2781(5) 0.4605(5) 0.8477(3) 0.0200(13) Uani 1 1 d . . .
C12 C 0.4126(5) 0.1543(6) 0.4419(4) 0.0240(14) Uani 1 1 d . . .
C14 C 0.4417(5) 0.2619(5) 0.5111(4) 0.0235(14) Uani 1 1 d . . .
H14 H 0.4683 0.3210 0.5136 0.028 Uiso 1 1 calc R . .
C9 C 0.3910(5) 0.2003(5) 0.5722(3) 0.0229(13) Uani 1 1 d . . .
C8 C 0.3495(6) 0.1774(5) 0.7037(4) 0.0246(14) Uani 1 1 d . . .
C11 C 0.3617(6) 0.0929(6) 0.5023(4) 0.0280(15) Uani 1 1 d . . .
H11 H 0.3333 0.0352 0.4995 0.034 Uiso 1 1 calc R . .
C13 C 0.4539(5) 0.2386(6) 0.4471(4) 0.0241(14) Uani 1 1 d . . .
H13 H 0.4908 0.2802 0.4059 0.029 Uiso 1 1 calc R . .
C10 C 0.3516(6) 0.1157(6) 0.5680(4) 0.0275(15) Uani 1 1 d . . .
H10 H 0.3175 0.0724 0.6098 0.033 Uiso 1 1 calc R . .
C2 C 0.2946(6) 0.2604(6) 0.8697(4) 0.0257(14) Uani 1 1 d . . .
C7 C 0.3419(6) 0.1839(6) 0.8281(4) 0.0299(15) Uani 1 1 d . . .
C6 C 0.3799(8) 0.0692(6) 0.8626(4) 0.0396(19) Uani 1 1 d . . .
H6 H 0.4114 0.0166 0.8352 0.048 Uiso 1 1 calc R . .
C4 C 0.3296(7) 0.1054(7) 0.9772(4) 0.0400(19) Uani 1 1 d . . .
H4 H 0.3274 0.0785 1.0278 0.048 Uiso 1 1 calc R . .
C5 C 0.3724(8) 0.0305(7) 0.9365(4) 0.046(2) Uani 1 1 d . . .
H5 H 0.3971 -0.0484 0.9594 0.055 Uiso 1 1 calc R . .
C3 C 0.2896(6) 0.2208(6) 0.9437(4) 0.0321(16) Uani 1 1 d . . .
H3 H 0.2586 0.2726 0.9716 0.038 Uiso 1 1 calc R . .
C16 C 0.3785(6) 0.0599(7) 0.3660(5) 0.0376(18) Uani 1 1 d . . .
H16A H 0.2944 0.0797 0.3816 0.045 Uiso 1 1 calc R . .
H16B H 0.4159 -0.0173 0.3952 0.045 Uiso 1 1 calc R . .
C17 C 0.3978(6) 0.0642(6) 0.2890(5) 0.0378(19) Uani 1 1 d . . .
H17A H 0.4794 0.0615 0.2708 0.045 Uiso 1 1 calc R . .
H17B H 0.3826 -0.0020 0.2828 0.045 Uiso 1 1 calc R . .
C18 C 0.2310(6) 0.6678(5) 0.8151(3) 0.0231(13) Uani 1 1 d . . .
C23 C 0.2412(6) 0.7545(6) 0.7526(3) 0.0242(14) Uani 1 1 d . . .
C21 C 0.2561(8) 0.8674(6) 0.8236(4) 0.042(2) Uani 1 1 d . . .
H21 H 0.2658 0.9349 0.8267 0.050 Uiso 1 1 calc R . .
C19 C 0.2320(6) 0.6822(6) 0.8822(3) 0.0285(15) Uani 1 1 d . . .
H19 H 0.2240 0.6240 0.9247 0.034 Uiso 1 1 calc R . .
C22 C 0.2535(7) 0.8546(6) 0.7570(4) 0.0354(18) Uani 1 1 d . . .
H22 H 0.2599 0.9138 0.7148 0.042 Uiso 1 1 calc R . .
C20 C 0.2447(8) 0.7810(6) 0.8858(4) 0.0364(18) Uani 1 1 d . . .
H20 H 0.2456 0.7906 0.9311 0.044 Uiso 1 1 calc R . .
C24 C 0.2174(5) 0.8125(5) 0.6227(3) 0.0205(13) Uani 1 1 d . . .
C30 C 0.2856(5) 0.7570(5) 0.4456(3) 0.0205(13) Uani 1 1 d . . .
H30 H 0.3392 0.6845 0.4616 0.025 Uiso 1 1 calc R . .
C26 C 0.1512(5) 0.9257(5) 0.4704(3) 0.0205(13) Uani 1 1 d . . .
H26 H 0.1124 0.9689 0.5030 0.025 Uiso 1 1 calc R . .
C25 C 0.2277(5) 0.8184(5) 0.4945(3) 0.0177(12) Uani 1 1 d . . .
C27 C 0.1313(6) 0.9700(6) 0.3982(3) 0.0242(14) Uani 1 1 d . . .
H27 H 0.0797 1.0436 0.3819 0.029 Uiso 1 1 calc R . .
C29 C 0.2658(5) 0.8005(6) 0.3740(3) 0.0227(13) Uani 1 1 d . . .
H29 H 0.3058 0.7582 0.3411 0.027 Uiso 1 1 calc R . .
C28 C 0.1864(6) 0.9074(6) 0.3505(3) 0.0240(14) Uani 1 1 d . . .
C31 C 0.0771(8) 1.0413(6) 0.2546(4) 0.044(2) Uani 1 1 d . . .
H31A H 0.0923 1.1088 0.2587 0.053 Uiso 1 1 calc R . .
H31B H 0.0042 1.0331 0.2843 0.053 Uiso 1 1 calc R . .
C32 C 0.0667(9) 1.0543(7) 0.1781(4) 0.049(2) Uani 1 1 d . . .
H32A H 0.0075 1.1263 0.1585 0.058 Uiso 1 1 calc R . .
H32B H 0.1418 1.0565 0.1494 0.058 Uiso 1 1 calc R . .
C34 C -0.0287(8) 0.8845(7) 0.0989(4) 0.0408(19) Uani 1 1 d . . .
H34A H -0.0835 0.8662 0.1415 0.049 Uiso 1 1 calc R . .
H34B H -0.0704 0.9093 0.0558 0.049 Uiso 1 1 calc R . .
C33 C 0.0132(9) 0.9776(7) 0.1019(4) 0.045(2) Uani 1 1 d . . .
H33A H 0.0857 0.9786 0.0699 0.054 Uiso 1 1 calc R . .
H33B H -0.0456 1.0512 0.0851 0.054 Uiso 1 1 calc R . .
C36 C 0.1397(7) 0.6045(7) 0.0798(4) 0.0368(17) Uani 1 1 d . . .
H36A H 0.2076 0.6299 0.0535 0.044 Uiso 1 1 calc R . .
H36B H 0.1562 0.5666 0.1302 0.044 Uiso 1 1 calc R . .
C35 C 0.0345(7) 0.7061(6) 0.0766(4) 0.0351(17) Uani 1 1 d . . .
H35A H 0.0099 0.7384 0.0276 0.042 Uiso 1 1 calc R . .
H35B H -0.0306 0.6841 0.1097 0.042 Uiso 1 1 calc R . .
O3 O 0.3209(4) 0.0899(4) 0.7211(3) 0.0317(11) Uani 1 1 d . . .
O2 O 0.1672(4) 0.9114(4) 0.6173(2) 0.0292(11) Uani 1 1 d . . .
O1 O 0.3495(4) 0.4427(4) 0.8890(2) 0.0239(10) Uani 1 1 d . . .
O5 O 0.0341(5) 0.9617(4) 0.1735(2) 0.0410(14) Uani 1 1 d . . .
O4 O 0.1715(5) 0.9424(4) 0.2784(2) 0.0334(12) Uani 1 1 d . . .
O6 O 0.0658(5) 0.7872(4) 0.0970(3) 0.0407(13) Uani 1 1 d . . .
O7 O 0.4279(4) 0.1391(4) 0.3750(3) 0.0317(11) Uani 1 1 d . . .
O8 O 0.3220(6) 0.1657(5) 0.2497(4) 0.068(2) Uani 1 1 d . . .
N1 N 0.2185(5) 0.5673(4) 0.8103(3) 0.0204(11) Uani 1 1 d . . .
H1 H 0.1693 0.5731 0.7814 0.025 Uiso 1 1 calc R . .
N2 N 0.2508(5) 0.3773(4) 0.8342(3) 0.0223(11) Uani 1 1 d . . .
H2 H 0.2029 0.3967 0.8014 0.027 Uiso 1 1 calc R . .
N5 N 0.2484(5) 0.7328(5) 0.6867(3) 0.0232(12) Uani 1 1 d . . .
H5A H 0.2752 0.6617 0.6861 0.028 Uiso 1 1 calc R . .
N4 N 0.3807(5) 0.2316(5) 0.6361(3) 0.0272(12) Uani 1 1 d . . .
H4A H 0.3969 0.2947 0.6307 0.033 Uiso 1 1 calc R . .
N6 N 0.2504(4) 0.7653(4) 0.5666(3) 0.0201(11) Uani 1 1 d . . .
H6A H 0.2905 0.6934 0.5769 0.024 Uiso 1 1 calc R . .
N3 N 0.3548(6) 0.2289(5) 0.7530(3) 0.0315(14) Uani 1 1 d . . .
H3A H 0.3674 0.2956 0.7363 0.038 Uiso 1 1 calc R . .
N8 N 0.8763(5) 0.6513(5) 0.5012(3) 0.0282(13) Uani 1 1 d . . .
N7 N 0.9294(5) 0.7552(5) 0.3987(3) 0.0341(14) Uani 1 1 d . . .
C39 C 0.9148(6) 0.7300(7) 0.5144(4) 0.0341(16) Uani 1 1 d . . .
H39 H 0.9175 0.7374 0.5600 0.041 Uiso 1 1 calc R . .
C40 C 0.8847(6) 0.6676(6) 0.4313(4) 0.0306(15) Uani 1 1 d . . .
H40 H 0.8632 0.6252 0.4080 0.037 Uiso 1 1 calc R . .
C38 C 0.9479(7) 0.7945(7) 0.4508(4) 0.0388(18) Uani 1 1 d . . .
H38 H 0.9784 0.8558 0.4432 0.047 Uiso 1 1 calc R . .
C37 C 0.9506(7) 0.8011(8) 0.3216(4) 0.046(2) Uani 1 1 d . . .
H37A H 0.9463 0.7481 0.2975 0.069 Uiso 1 1 calc R . .
H37B H 1.0279 0.8123 0.3101 0.069 Uiso 1 1 calc R . .
H37C H 0.8919 0.8737 0.3054 0.069 Uiso 1 1 calc R . .
C41 C 0.8294(6) 0.5673(6) 0.5572(4) 0.0321(16) Uani 1 1 d . . .
H41A H 0.7572 0.6071 0.5816 0.039 Uiso 1 1 calc R . .
H41B H 0.8860 0.5246 0.5931 0.039 Uiso 1 1 calc R . .
O9 O 0.1237(4) 0.5257(4) 0.0496(3) 0.0315(11) Uani 1 1 d . . .
C42 C 0.8031(7) 0.4848(6) 0.5282(4) 0.0385(18) Uani 1 1 d . . .
H42A H 0.7466 0.5266 0.4928 0.058 Uiso 1 1 calc R . .
H42B H 0.7709 0.4316 0.5675 0.058 Uiso 1 1 calc R . .
H42C H 0.8747 0.4431 0.5055 0.058 Uiso 1 1 calc R . .
C43 C 0.0431(6) 0.4675(6) 0.0922(4) 0.0336(16) Uani 1 1 d . . .
H43A H -0.0357 0.5100 0.0772 0.040 Uiso 1 1 calc R . .
H43B H 0.0421 0.4633 0.1430 0.040 Uiso 1 1 calc R . .
C44 C 0.0748(7) 0.3529(7) 0.0847(5) 0.048(2) Uani 1 1 d . . .
H44A H 0.0087 0.3216 0.1058 0.057 Uiso 1 1 calc R . .
H44B H 0.0862 0.3583 0.0330 0.057 Uiso 1 1 calc R . .
O10 O 0.1771(5) 0.2744(5) 0.1169(5) 0.077(3) Uani 1 1 d . . .
C46 C 0.3560(13) 0.1791(13) 0.1680(7) 0.093(3) Uani 1 1 d U . .
H46A H 0.4381 0.1791 0.1561 0.112 Uiso 1 1 calc R . .
H46B H 0.3482 0.1139 0.1562 0.112 Uiso 1 1 calc R . .
C45 C 0.2783(12) 0.2897(12) 0.1228(8) 0.093(3) Uani 1 1 d U . .
H45A H 0.2624 0.3507 0.1458 0.112 Uiso 1 1 calc R . .
H45B H 0.3187 0.3126 0.0747 0.112 Uiso 1 1 calc R . .
N9 N 0.3832(8) 0.4652(11) 0.2276(4) 0.081(4) Uani 1 1 d . . .
C50 C 0.4072(8) 0.5650(12) 0.1923(4) 0.063(3) Uani 1 1 d . . .
H50 H 0.4787 0.5744 0.1667 0.076 Uiso 1 1 calc R . .
N10 N 0.3149(10) 0.6431(11) 0.2007(5) 0.085(3) Uani 1 1 d . . .
C48 C 0.2303(9) 0.5967(13) 0.2426(5) 0.066(3) Uani 1 1 d . . .
H48 H 0.1542 0.6354 0.2584 0.079 Uiso 1 1 calc R . .
C51 C 0.4724(10) 0.3535(11) 0.2333(5) 0.073(3) Uani 1 1 d . . .
H51A H 0.5240 0.3396 0.2693 0.110 Uiso 1 1 calc R . .
H51B H 0.5179 0.3537 0.1869 0.110 Uiso 1 1 calc R . .
H51C H 0.4341 0.2938 0.2474 0.110 Uiso 1 1 calc R . .
C52 C 0.2811(15) 0.480(2) 0.2565(6) 0.118(7) Uani 1 1 d . . .
H52 H 0.2451 0.4228 0.2828 0.142 Uiso 1 1 calc R . .
C54 C 0.3092(15) 0.7496(16) 0.1759(10) 0.115(4) Uani 1 1 d U . .
H54A H 0.2563 0.7816 0.2133 0.138 Uiso 1 1 calc R . .
H54B H 0.2621 0.7748 0.1351 0.138 Uiso 1 1 calc R . .
C55 C 0.3819(15) 0.8175(15) 0.1524(9) 0.115(4) Uani 1 1 d U . .
H55A H 0.4422 0.7910 0.1851 0.173 Uiso 1 1 calc R . .
H55B H 0.3370 0.8957 0.1509 0.173 Uiso 1 1 calc R . .
H55C H 0.4181 0.8141 0.1043 0.173 Uiso 1 1 calc R . .

loop_
_atom_site_aniso_label
_atom_site_aniso_U_11
_atom_site_aniso_U_22
_atom_site_aniso_U_33
_atom_site_aniso_U_23
_atom_site_aniso_U_13
_atom_site_aniso_U_12
I1 0.0274(2) 0.0202(2) 0.0257(2) -0.00792(17) 0.00454(16) -0.00947(17)
I2 0.0585(4) 0.1012(5) 0.0224(3) -0.0159(3) -0.0033(2) -0.0548(4)
C1 0.019(3) 0.023(3) 0.021(3) -0.010(3) 0.002(2) -0.007(3)
C12 0.016(3) 0.023(3) 0.036(4) -0.013(3) -0.005(3) -0.004(3)
C14 0.020(3) 0.022(3) 0.032(4) -0.008(3) -0.007(3) -0.007(3)
C9 0.021(3) 0.019(3) 0.029(3) -0.008(3) -0.002(3) -0.005(3)
C8 0.027(3) 0.016(3) 0.030(4) -0.009(3) -0.001(3) -0.004(3)
C11 0.023(3) 0.022(3) 0.046(4) -0.016(3) 0.000(3) -0.009(3)
C13 0.022(3) 0.024(3) 0.030(3) -0.009(3) -0.003(3) -0.011(3)
C10 0.027(3) 0.020(3) 0.037(4) -0.010(3) 0.003(3) -0.010(3)
C2 0.030(3) 0.022(3) 0.026(3) -0.004(3) -0.001(3) -0.011(3)
C7 0.042(4) 0.023(4) 0.027(4) -0.010(3) 0.001(3) -0.011(3)
C6 0.062(5) 0.020(4) 0.033(4) -0.007(3) -0.005(4) -0.008(3)
C4 0.058(5) 0.032(4) 0.026(4) -0.001(3) -0.012(3) -0.010(4)
C5 0.071(6) 0.024(4) 0.038(4) 0.000(3) -0.014(4) -0.011(4)
C3 0.042(4) 0.028(4) 0.029(4) -0.010(3) -0.004(3) -0.011(3)
C16 0.025(4) 0.037(4) 0.067(5) -0.033(4) -0.005(3) -0.012(3)
C17 0.033(4) 0.027(4) 0.065(5) -0.029(4) -0.028(4) 0.004(3)
C18 0.031(3) 0.022(3) 0.019(3) -0.008(3) -0.003(3) -0.010(3)
C23 0.033(4) 0.024(3) 0.019(3) -0.005(3) -0.006(3) -0.012(3)
C21 0.087(6) 0.024(4) 0.024(4) -0.003(3) -0.017(4) -0.028(4)
C19 0.045(4) 0.025(4) 0.017(3) -0.005(3) -0.004(3) -0.013(3)
C22 0.068(5) 0.022(4) 0.023(4) 0.000(3) -0.014(3) -0.022(4)
C20 0.071(5) 0.025(4) 0.021(3) -0.008(3) -0.015(3) -0.016(4)
C24 0.022(3) 0.026(4) 0.016(3) -0.003(3) -0.006(2) -0.010(3)
C30 0.015(3) 0.024(3) 0.023(3) -0.008(3) -0.003(2) -0.003(2)
C26 0.024(3) 0.024(3) 0.019(3) -0.011(3) -0.006(2) -0.006(3)
C25 0.016(3) 0.025(3) 0.016(3) -0.006(2) -0.003(2) -0.010(2)
C27 0.031(3) 0.019(3) 0.022(3) -0.003(3) -0.011(3) -0.005(3)
C29 0.024(3) 0.028(4) 0.020(3) -0.013(3) -0.001(3) -0.007(3)
C28 0.034(4) 0.026(3) 0.018(3) -0.008(3) -0.008(3) -0.012(3)
C31 0.082(6) 0.024(4) 0.026(4) -0.006(3) -0.026(4) -0.006(4)
C32 0.102(7) 0.025(4) 0.027(4) 0.000(3) -0.030(4) -0.023(4)
C34 0.064(5) 0.034(4) 0.029(4) -0.011(3) -0.019(4) -0.010(4)
C33 0.086(6) 0.030(4) 0.022(4) -0.003(3) -0.024(4) -0.016(4)
C36 0.038(4) 0.035(4) 0.036(4) -0.004(3) -0.009(3) -0.013(3)
C35 0.047(4) 0.027(4) 0.036(4) -0.005(3) -0.012(3) -0.016(3)
O3 0.044(3) 0.018(2) 0.033(3) -0.006(2) 0.001(2) -0.012(2)
O2 0.045(3) 0.021(3) 0.019(2) -0.0072(19) -0.009(2) -0.001(2)
O1 0.022(2) 0.025(2) 0.027(2) -0.0096(19) -0.0051(19) -0.0066(19)
O5 0.084(4) 0.025(3) 0.019(2) 0.001(2) -0.022(3) -0.020(3)
O4 0.057(3) 0.027(3) 0.016(2) -0.005(2) -0.011(2) -0.009(2)
O6 0.056(3) 0.032(3) 0.044(3) -0.016(2) -0.022(3) -0.011(3)
O7 0.033(3) 0.038(3) 0.039(3) -0.022(2) -0.003(2) -0.018(2)
O8 0.065(4) 0.038(3) 0.121(6) -0.052(4) -0.067(4) 0.021(3)
N1 0.026(3) 0.021(3) 0.020(3) -0.008(2) -0.003(2) -0.011(2)
N2 0.027(3) 0.019(3) 0.024(3) -0.007(2) -0.004(2) -0.008(2)
N5 0.037(3) 0.018(3) 0.016(3) -0.005(2) -0.004(2) -0.009(2)
N4 0.038(3) 0.018(3) 0.030(3) -0.010(2) 0.001(3) -0.013(2)
N6 0.024(3) 0.019(3) 0.015(2) -0.004(2) -0.005(2) -0.001(2)
N3 0.052(4) 0.015(3) 0.027(3) -0.006(2) 0.005(3) -0.013(3)
N8 0.025(3) 0.026(3) 0.031(3) -0.008(2) -0.007(2) -0.002(2)
N7 0.029(3) 0.033(3) 0.036(3) -0.003(3) -0.008(3) -0.008(3)
C39 0.030(4) 0.041(4) 0.036(4) -0.017(3) -0.004(3) -0.010(3)
C40 0.025(3) 0.036(4) 0.030(4) -0.007(3) -0.008(3) -0.006(3)
C38 0.035(4) 0.035(4) 0.050(5) -0.013(4) 0.001(4) -0.016(3)
C37 0.041(5) 0.052(5) 0.033(4) 0.005(4) -0.008(3) -0.013(4)
C41 0.029(4) 0.035(4) 0.027(4) -0.003(3) -0.007(3) -0.005(3)
O9 0.040(3) 0.026(3) 0.028(3) -0.008(2) 0.006(2) -0.014(2)
C42 0.037(4) 0.028(4) 0.047(5) -0.004(3) -0.001(3) -0.012(3)
C43 0.027(4) 0.028(4) 0.038(4) -0.003(3) 0.005(3) -0.008(3)
C44 0.041(5) 0.041(5) 0.056(5) -0.012(4) -0.003(4) -0.008(4)
O10 0.032(3) 0.016(3) 0.185(9) -0.023(4) -0.033(4) 0.000(2)
C46 0.094(3) 0.094(3) 0.093(3) -0.0267(10) -0.0099(8) -0.0268(11)
C45 0.094(3) 0.094(3) 0.093(3) -0.0267(10) -0.0099(8) -0.0268(11)
N9 0.072(6) 0.171(11) 0.027(4) -0.004(5) -0.013(4) -0.087(8)
C50 0.035(5) 0.138(11) 0.030(4) -0.013(5) 0.003(4) -0.056(6)
N10 0.090(8) 0.135(11) 0.058(6) -0.048(7) -0.017(5) -0.042(7)
C48 0.051(6) 0.127(11) 0.039(5) -0.024(6) 0.004(4) -0.058(7)
C51 0.061(7) 0.111(10) 0.041(5) 0.005(6) -0.022(5) -0.033(7)
C52 0.140(14) 0.25(2) 0.026(5) -0.032(9) 0.013(7) -0.150(16)
C54 0.115(4) 0.115(4) 0.115(4) -0.0323(12) -0.0108(8) -0.0338(13)
C55 0.115(4) 0.115(4) 0.115(4) -0.0323(12) -0.0108(8) -0.0338(13)

loop_
_atom_type_symbol
_atom_type_description
_atom_type_scat_dispersion_real
_atom_type_scat_dispersion_imag
_atom_type_scat_source
C C 0.0033 0.0016 'International Tables Vol C Tables 4.2.6.8 and 6.1.1.4'
H H 0.0000 0.0000 'International Tables Vol C Tables 4.2.6.8 and 6.1.1.4'
N N 0.0061 0.0033 'International Tables Vol C Tables 4.2.6.8 and 6.1.1.4'
O O 0.0106 0.0060 'International Tables Vol C Tables 4.2.6.8 and 6.1.1.4'
I I -0.4742 1.8119 'International Tables Vol C Tables 4.2.6.8 and 6.1.1.4'

loop_
_geom_angle_atom_site_label_1
_geom_angle_atom_site_label_2
_geom_angle_atom_site_label_3
_geom_angle
_geom_angle_site_symmetry_1
_geom_angle_site_symmetry_3
O1 C1 N2 123.5(6) . .
O1 C1 N1 123.2(6) . .
N2 C1 N1 113.3(5) . .
C11 C12 O7 125.1(6) . .
C11 C12 C13 119.2(6) . .
O7 C12 C13 115.7(6) . .
C13 C14 C9 120.7(6) . .
C13 C14 H14 119.7 . .
C9 C14 H14 119.7 . .
C10 C9 C14 119.3(6) . .
C10 C9 N4 124.1(6) . .
C14 C9 N4 116.7(6) . .
O3 C8 N4 124.6(6) . .
O3 C8 N3 122.4(6) . .
N4 C8 N3 113.0(6) . .
C12 C11 C10 119.9(6) . .
C12 C11 H11 120.0 . .
C10 C11 H11 120.0 . .
C14 C13 C12 120.6(6) . .
C14 C13 H13 119.7 . .
C12 C13 H13 119.7 . .
C9 C10 C11 120.4(6) . .
C9 C10 H10 119.8 . .
C11 C10 H10 119.8 . .
C3 C2 C7 119.9(6) . .
C3 C2 N2 121.5(6) . .
C7 C2 N2 118.5(6) . .
C6 C7 C2 118.8(6) . .
C6 C7 N3 123.2(6) . .
C2 C7 N3 117.9(6) . .
C5 C6 C7 120.7(7) . .
C5 C6 H6 119.6 . .
C7 C6 H6 119.6 . .
C5 C4 C3 119.6(7) . .
C5 C4 H4 120.2 . .
C3 C4 H4 120.2 . .
C4 C5 C6 120.6(7) . .
C4 C5 H5 119.7 . .
C6 C5 H5 119.7 . .
C2 C3 C4 120.4(7) . .
C2 C3 H3 119.8 . .
C4 C3 H3 119.8 . .
O7 C16 C17 108.2(6) . .
O7 C16 H16A 110.1 . .
C17 C16 H16A 110.1 . .
O7 C16 H16B 110.1 . .
C17 C16 H16B 110.1 . .
H16A C16 H16B 108.4 . .
O8 C17 C16 109.3(6) . .
O8 C17 H17A 109.8 . .
C16 C17 H17A 109.8 . .
O8 C17 H17B 109.8 . .
C16 C17 H17B 109.8 . .
H17A C17 H17B 108.3 . .
C23 C18 N1 119.6(6) . .
C23 C18 C19 119.9(6) . .
N1 C18 C19 120.5(6) . .
C22 C23 C18 119.9(6) . .
C22 C23 N5 122.1(6) . .
C18 C23 N5 117.7(6) . .
C22 C21 C20 120.0(7) . .
C22 C21 H21 120.0 . .
C20 C21 H21 120.0 . .
C20 C19 C18 119.7(6) . .
C20 C19 H19 120.2 . .
C18 C19 H19 120.2 . .
C21 C22 C23 119.8(6) . .
C21 C22 H22 120.1 . .
C23 C22 H22 120.1 . .
C19 C20 C21 120.7(6) . .
C19 C20 H20 119.6 . .
C21 C20 H20 119.6 . .
O2 C24 N6 124.6(6) . .
O2 C24 N5 123.8(6) . .
N6 C24 N5 111.6(5) . .
C29 C30 C25 120.9(6) . .
C29 C30 H30 119.6 . .
C25 C30 H30 119.6 . .
C25 C26 C27 120.1(6) . .
C25 C26 H26 120.0 . .
C27 C26 H26 120.0 . .
C26 C25 C30 119.2(5) . .
C26 C25 N6 124.1(5) . .
C30 C25 N6 116.7(5) . .
C28 C27 C26 120.4(6) . .
C28 C27 H27 119.8 . .
C26 C27 H27 119.8 . .
C30 C29 C28 119.5(6) . .
C30 C29 H29 120.2 . .
C28 C29 H29 120.2 . .
O4 C28 C27 125.0(6) . .
O4 C28 C29 115.1(6) . .
C27 C28 C29 119.9(6) . .
O4 C31 C32 107.8(7) . .
O4 C31 H31A 110.2 . .
C32 C31 H31A 110.2 . .
O4 C31 H31B 110.2 . .
C32 C31 H31B 110.2 . .
H31A C31 H31B 108.5 . .
O5 C32 C31 109.8(6) . .
O5 C32 H32A 109.7 . .
C31 C32 H32A 109.7 . .
O5 C32 H32B 109.7 . .
C31 C32 H32B 109.7 . .
H32A C32 H32B 108.2 . .
O6 C34 C33 110.3(7) . .
O6 C34 H34A 109.6 . .
C33 C34 H34A 109.6 . .
O6 C34 H34B 109.6 . .
C33 C34 H34B 109.6 . .
H34A C34 H34B 108.1 . .
O5 C33 C34 110.1(6) . .
O5 C33 H33A 109.6 . .
C34 C33 H33A 109.6 . .
O5 C33 H33B 109.6 . .
C34 C33 H33B 109.6 . .
H33A C33 H33B 108.2 . .
O9 C36 C35 112.0(6) . .
O9 C36 H36A 109.2 . .
C35 C36 H36A 109.2 . .
O9 C36 H36B 109.2 . .
C35 C36 H36B 109.2 . .
H36A C36 H36B 107.9 . .
O6 C35 C36 107.4(6) . .
O6 C35 H35A 110.2 . .
C36 C35 H35A 110.2 . .
O6 C35 H35B 110.2 . .
C36 C35 H35B 110.2 . .
H35A C35 H35B 108.5 . .
C32 O5 C33 110.7(5) . .
C28 O4 C31 116.8(5) . .
C34 O6 C35 112.2(6) . .
C12 O7 C16 117.7(6) . .
C17 O8 C46 109.0(8) . .
C1 N1 C18 124.3(5) . .
C1 N1 H1 117.8 . .
C18 N1 H1 117.8 . .
C1 N2 C2 124.0(5) . .
C1 N2 H2 118.0 . .
C2 N2 H2 118.0 . .
C24 N5 C23 126.3(6) . .
C24 N5 H5A 116.9 . .
C23 N5 H5A 116.9 . .
C8 N4 C9 128.6(6) . .
C8 N4 H4A 115.7 . .
C9 N4 H4A 115.7 . .
C24 N6 C25 127.8(5) . .
C24 N6 H6A 116.1 . .
C25 N6 H6A 116.1 . .
C8 N3 C7 125.7(6) . .
C8 N3 H3A 117.2 . .
C7 N3 H3A 117.2 . .
C40 N8 C39 109.0(6) . .
C40 N8 C41 127.0(6) . .
C39 N8 C41 123.9(6) . .
C40 N7 C38 108.1(6) . .
C40 N7 C37 125.3(7) . .
C38 N7 C37 126.6(7) . .
C38 C39 N8 107.4(7) . .
C38 C39 H39 126.3 . .
N8 C39 H39 126.3 . .
N8 C40 N7 108.1(6) . .
N8 C40 H40 125.9 . .
N7 C40 H40 125.9 . .
C39 C38 N7 107.3(7) . .
C39 C38 H38 126.4 . .
N7 C38 H38 126.4 . .
N7 C37 H37A 109.5 . .
N7 C37 H37B 109.5 . .
H37A C37 H37B 109.5 . .
N7 C37 H37C 109.5 . .
H37A C37 H37C 109.5 . .
H37B C37 H37C 109.5 . .
N8 C41 C42 112.8(6) . .
N8 C41 H41A 109.0 . .
C42 C41 H41A 109.0 . .
N8 C41 H41B 109.0 . .
C42 C41 H41B 109.0 . .
H41A C41 H41B 107.8 . .
C43 O9 C36 113.3(6) . .
C41 C42 H42A 109.5 . .
C41 C42 H42B 109.5 . .
H42A C42 H42B 109.5 . .
C41 C42 H42C 109.5 . .
H42A C42 H42C 109.5 . .
H42B C42 H42C 109.5 . .
O9 C43 C44 110.7(6) . .
O9 C43 H43A 109.5 . .
C44 C43 H43A 109.5 . .
O9 C43 H43B 109.5 . .
C44 C43 H43B 109.5 . .
H43A C43 H43B 108.1 . .
O10 C44 C43 115.9(7) . .
O10 C44 H44A 108.3 . .
C43 C44 H44A 108.3 . .
O10 C44 H44B 108.3 . .
C43 C44 H44B 108.3 . .
H44A C44 H44B 107.4 . .
C45 O10 C44 130.9(9) . .
C45 C46 O8 111.1(11) . .
C45 C46 H46A 109.4 . .
O8 C46 H46A 109.4 . .
C45 C46 H46B 109.4 . .
O8 C46 H46B 109.4 . .
H46A C46 H46B 108.0 . .
O10 C45 C46 109.9(12) . .
O10 C45 H45A 109.7 . .
C46 C45 H45A 109.7 . .
O10 C45 H45B 109.7 . .
C46 C45 H45B 109.7 . .
H45A C45 H45B 108.2 . .
C52 N9 C50 112.0(15) . .
C52 N9 C51 125.4(14) . .
C50 N9 C51 122.4(9) . .
N10 C50 N9 106.4(9) . .
N10 C50 H50 126.8 . .
N9 C50 H50 126.8 . .
C50 N10 C54 122.4(14) . .
C50 N10 C48 110.0(13) . .
C54 N10 C48 127.5(15) . .
N10 C48 C52 104.7(11) . .
N10 C48 H48 127.7 . .
C52 C48 H48 127.7 . .
N9 C51 H51A 109.5 . .
N9 C51 H51B 109.5 . .
H51A C51 H51B 109.5 . .
N9 C51 H51C 109.5 . .
H51A C51 H51C 109.5 . .
H51B C51 H51C 109.5 . .
N9 C52 C48 106.9(13) . .
N9 C52 H52 126.6 . .
C48 C52 H52 126.6 . .
N10 C54 C55 139.6(18) . .
N10 C54 H54A 102.2 . .
C55 C54 H54A 102.2 . .
N10 C54 H54B 102.2 . .
C55 C54 H54B 102.2 . .
H54A C54 H54B 104.8 . .
C54 C55 H55A 109.5 . .
C54 C55 H55B 109.5 . .
H55A C55 H55B 109.5 . .
C54 C55 H55C 109.5 . .
H55A C55 H55C 109.5 . .
H55B C55 H55C 109.5 . .

loop_
_geom_bond_atom_site_label_1
_geom_bond_atom_site_label_2
_geom_bond_distance
_geom_bond_site_symmetry_2
C1 O1 1.230(7) .
C1 N2 1.355(8) .
C1 N1 1.376(8) .
C12 C11 1.375(10) .
C12 O7 1.375(8) .
C12 C13 1.394(9) .
C14 C13 1.372(9) .
C14 C9 1.384(9) .
C14 H14 0.9500 .
C9 C10 1.375(9) .
C9 N4 1.426(8) .
C8 O3 1.230(8) .
C8 N4 1.347(9) .
C8 N3 1.378(9) .
C11 C10 1.405(10) .
C11 H11 0.9500 .
C13 H13 0.9500 .
C10 H10 0.9500 .
C2 C3 1.387(10) .
C2 C7 1.407(10) .
C2 N2 1.421(8) .
C7 C6 1.387(10) .
C7 N3 1.413(9) .
C6 C5 1.385(11) .
C6 H6 0.9500 .
C4 C5 1.375(12) .
C4 C3 1.393(10) .
C4 H4 0.9500 .
C5 H5 0.9500 .
C3 H3 0.9500 .
C16 O7 1.431(8) .
C16 C17 1.487(11) .
C16 H16A 0.9900 .
C16 H16B 0.9900 .
C17 O8 1.422(9) .
C17 H17A 0.9900 .
C17 H17B 0.9900 .
C18 C23 1.400(9) .
C18 N1 1.406(8) .
C18 C19 1.408(9) .
C23 C22 1.396(9) .
C23 N5 1.409(8) .
C21 C22 1.394(10) .
C21 C20 1.399(10) .
C21 H21 0.9500 .
C19 C20 1.377(10) .
C19 H19 0.9500 .
C22 H22 0.9500 .
C20 H20 0.9500 .
C24 O2 1.211(8) .
C24 N6 1.376(8) .
C24 N5 1.381(8) .
C30 C29 1.385(9) .
C30 C25 1.398(9) .
C30 H30 0.9500 .
C26 C25 1.393(9) .
C26 C27 1.396(9) .
C26 H26 0.9500 .
C25 N6 1.410(7) .
C27 C28 1.384(9) .
C27 H27 0.9500 .
C29 C28 1.402(9) .
C29 H29 0.9500 .
C28 O4 1.382(7) .
C31 O4 1.434(9) .
C31 C32 1.499(10) .
C31 H31A 0.9900 .
C31 H31B 0.9900 .
C32 O5 1.427(9) .
C32 H32A 0.9900 .
C32 H32B 0.9900 .
C34 O6 1.413(10) .
C34 C33 1.490(11) .
C34 H34A 0.9900 .
C34 H34B 0.9900 .
C33 O5 1.431(8) .
C33 H33A 0.9900 .
C33 H33B 0.9900 .
C36 O9 1.428(9) .
C36 C35 1.506(11) .
C36 H36A 0.9900 .
C36 H36B 0.9900 .
C35 O6 1.429(9) .
C35 H35A 0.9900 .
C35 H35B 0.9900 .
O8 C46 1.564(15) .
N1 H1 0.8800 .
N2 H2 0.8800 .
N5 H5A 0.8800 .
N4 H4A 0.8800 .
N6 H6A 0.8800 .
N3 H3A 0.8800 .
N8 C40 1.323(9) .
N8 C39 1.376(9) .
N8 C41 1.468(9) .
N7 C40 1.352(10) .
N7 C38 1.378(10) .
N7 C37 1.458(10) .
C39 C38 1.344(11) .
C39 H39 0.9500 .
C40 H40 0.9500 .
C38 H38 0.9500 .
C37 H37A 0.9800 .
C37 H37B 0.9800 .
C37 H37C 0.9800 .
C41 C42 1.518(11) .
C41 H41A 0.9900 .
C41 H41B 0.9900 .
O9 C43 1.425(8) .
C42 H42A 0.9800 .
C42 H42B 0.9800 .
C42 H42C 0.9800 .
C43 C44 1.466(11) .
C43 H43A 0.9900 .
C43 H43B 0.9900 .
C44 O10 1.438(10) .
C44 H44A 0.9900 .
C44 H44B 0.9900 .
O10 C45 1.353(15) .
C46 C45 1.541(19) .
C46 H46A 0.9900 .
C46 H46B 0.9900 .
C45 H45A 0.9900 .
C45 H45B 0.9900 .
N9 C52 1.254(17) .
N9 C50 1.365(15) .
N9 C51 1.489(17) .
C50 N10 1.274(15) .
C50 H50 0.9500 .
N10 C54 1.298(19) .
N10 C48 1.377(14) .
C48 C52 1.40(2) .
C48 H48 0.9500 .
C51 H51A 0.9800 .
C51 H51B 0.9800 .
C51 H51C 0.9800 .
C52 H52 0.9500 .
C54 C55 1.38(2) .
C54 H54A 0.9900 .
C54 H54B 0.9900 .
C55 H55A 0.9800 .
C55 H55B 0.9800 .
C55 H55C 0.9800 .

loop_
_geom_torsion_atom_site_label_1
_geom_torsion_atom_site_label_2
_geom_torsion_atom_site_label_3
_geom_torsion_atom_site_label_4
_geom_torsion
_geom_torsion_site_symmetry_1
_geom_torsion_site_symmetry_2
_geom_torsion_site_symmetry_3
_geom_torsion_site_symmetry_4
C13 C14 C9 C10 -0.6(10) . . . .
C13 C14 C9 N4 -179.2(6) . . . .
O7 C12 C11 C10 179.5(6) . . . .
C13 C12 C11 C10 0.1(10) . . . .
C9 C14 C13 C12 1.7(10) . . . .
C11 C12 C13 C14 -1.5(10) . . . .
O7 C12 C13 C14 179.1(6) . . . .
C14 C9 C10 C11 -0.7(10) . . . .
N4 C9 C10 C11 177.8(6) . . . .
C12 C11 C10 C9 1.0(10) . . . .
C3 C2 C7 C6 1.7(11) . . . .
N2 C2 C7 C6 -177.0(7) . . . .
C3 C2 C7 N3 -174.5(7) . . . .
N2 C2 C7 N3 6.8(10) . . . .
C2 C7 C6 C5 -0.5(12) . . . .
N3 C7 C6 C5 175.4(8) . . . .
C3 C4 C5 C6 2.4(14) . . . .
C7 C6 C5 C4 -1.5(14) . . . .
C7 C2 C3 C4 -0.9(11) . . . .
N2 C2 C3 C4 177.8(7) . . . .
C5 C4 C3 C2 -1.2(12) . . . .
O7 C16 C17 O8 -73.5(8) . . . .
N1 C18 C23 C22 179.9(6) . . . .
C19 C18 C23 C22 0.6(11) . . . .
N1 C18 C23 N5 -5.3(9) . . . .
C19 C18 C23 N5 175.4(6) . . . .
C23 C18 C19 C20 -0.9(11) . . . .
N1 C18 C19 C20 179.8(7) . . . .
C20 C21 C22 C23 -1.1(13) . . . .
C18 C23 C22 C21 0.4(12) . . . .
N5 C23 C22 C21 -174.2(7) . . . .
C18 C19 C20 C21 0.2(12) . . . .
C22 C21 C20 C19 0.8(14) . . . .
C27 C26 C25 C30 1.2(9) . . . .
C27 C26 C25 N6 -177.9(6) . . . .
C29 C30 C25 C26 -1.4(9) . . . .
C29 C30 C25 N6 177.8(6) . . . .
C25 C26 C27 C28 0.7(10) . . . .
C25 C30 C29 C28 -0.2(9) . . . .
C26 C27 C28 O4 178.9(6) . . . .
C26 C27 C28 C29 -2.4(10) . . . .
C30 C29 C28 O4 -179.0(6) . . . .
C30 C29 C28 C27 2.1(10) . . . .
O4 C31 C32 O5 65.2(10) . . . .
O6 C34 C33 O5 -80.6(9) . . . .
O9 C36 C35 O6 -170.7(6) . . . .
C31 C32 O5 C33 174.7(8) . . . .
C34 C33 O5 C32 -176.1(8) . . . .
C27 C28 O4 C31 -11.8(10) . . . .
C29 C28 O4 C31 169.4(6) . . . .
C32 C31 O4 C28 -172.1(6) . . . .
C33 C34 O6 C35 -165.6(6) . . . .
C36 C35 O6 C34 -177.3(6) . . . .
C11 C12 O7 C16 5.5(10) . . . .
C13 C12 O7 C16 -175.1(6) . . . .
C17 C16 O7 C12 175.6(6) . . . .
C16 C17 O8 C46 171.0(8) . . . .
O1 C1 N1 C18 -0.6(9) . . . .
N2 C1 N1 C18 179.8(5) . . . .
C23 C18 N1 C1 135.1(7) . . . .
C19 C18 N1 C1 -45.6(9) . . . .
O1 C1 N2 C2 4.8(10) . . . .
N1 C1 N2 C2 -175.7(5) . . . .
C3 C2 N2 C1 50.5(9) . . . .
C7 C2 N2 C1 -130.8(7) . . . .
O2 C24 N5 C23 -8.8(10) . . . .
N6 C24 N5 C23 171.4(6) . . . .
C22 C23 N5 C24 -30.4(10) . . . .
C18 C23 N5 C24 154.9(6) . . . .
O3 C8 N4 C9 -2.0(11) . . . .
N3 C8 N4 C9 176.7(6) . . . .
C10 C9 N4 C8 11.0(11) . . . .
C14 C9 N4 C8 -170.4(6) . . . .
O2 C24 N6 C25 -3.9(10) . . . .
N5 C24 N6 C25 175.9(5) . . . .
C26 C25 N6 C24 -10.4(10) . . . .
C30 C25 N6 C24 170.5(6) . . . .
O3 C8 N3 C7 7.4(11) . . . .
N4 C8 N3 C7 -171.3(7) . . . .
C6 C7 N3 C8 34.2(12) . . . .
C2 C7 N3 C8 -149.8(7) . . . .
C40 N8 C39 C38 -0.4(8) . . . .
C41 N8 C39 C38 -178.1(6) . . . .
C39 N8 C40 N7 0.6(8) . . . .
C41 N8 C40 N7 178.2(6) . . . .
C38 N7 C40 N8 -0.6(8) . . . .
C37 N7 C40 N8 -178.9(7) . . . .
N8 C39 C38 N7 0.1(8) . . . .
C40 N7 C38 C39 0.3(8) . . . .
C37 N7 C38 C39 178.6(7) . . . .
C40 N8 C41 C42 7.7(10) . . . .
C39 N8 C41 C42 -175.1(6) . . . .
C35 C36 O9 C43 -70.6(8) . . . .
C36 O9 C43 C44 -148.2(7) . . . .
O9 C43 C44 O10 70.6(10) . . . .
C43 C44 O10 C45 -36.3(17) . . . .
C17 O8 C46 C45 -178.6(10) . . . .
C44 O10 C45 C46 175.4(11) . . . .
O8 C46 C45 O10 -82.5(14) . . . .
C52 N9 C50 N10 0.0(11) . . . .
C51 N9 C50 N10 -176.7(8) . . . .
N9 C50 N10 C54 177.4(12) . . . .
N9 C50 N10 C48 1.4(10) . . . .
C50 N10 C48 C52 -2.2(11) . . . .
C54 N10 C48 C52 -178.0(14) . . . .
C50 N9 C52 C48 -1.4(12) . . . .
C51 N9 C52 C48 175.1(9) . . . .
N10 C48 C52 N9 2.2(12) . . . .
C50 N10 C54 C55 -19(3) . . . .
C48 N10 C54 C55 156(2) . . . .
